data_1530075
loop_
_publ_author_name
'Hawthorne, F.C.'
'Grungy, H.D.'

_publ_section_title
;
 The crystal chemistry of the amphiboles. VII. The crystal structure and
 site chemistry of potassium ferri-taramite
;
_journal_name_full 'Canadian Mineralogist'
_journal_page_first 53
_journal_page_last 62
_journal_volume 16
_journal_year 1978
_chemical_formula_sum 'Al1.8 Ca1.178 Fe4.07 H3.3 Mg0.92 Mn0.032 Na2.09 O24 Si6.2'
_chemical_name_systematic
;
Na2.09 Ca1.178 Mn.032 Mg.92 Fe4.07 (Si6.2 Al1.8 O20.7) (O H)3.3
;
_space_group_IT_number 12
_symmetry_space_group_name_Hall '-C 2y'
_symmetry_space_group_name_H-M 'C 1 2/m 1'
_cell_angle_alpha 90
_cell_angle_beta 104.84
_cell_angle_gamma 90
_cell_formula_units_Z 2
_cell_length_a 9.923
_cell_length_b 18.134
_cell_length_c 5.352
_cell_volume 930.936
_citation_journal_id_ASTM CAMIA6
_cod_data_source_file Hawthorne_CAMIA6_1978_349.cif
_cod_data_source_block H3.3Al1.8Ca1.178Fe4.07Mg0.92Mn0.032Na2.09O24Si6.2
_cod_original_cell_volume 930.9357
_cod_original_formula_sum
;
H3.3 Al1.8 Ca1.178 Fe4.07 Mg0.92 Mn0.032 Na2.09 O24 Si6.2
;
_cod_database_code 1530075

loop_
_symmetry_equiv_pos_as_xyz
x,y,z
-x,y,-z
-x,-y,-z
x,-y,z
x+1/2,y+1/2,z
-x+1/2,y+1/2,-z
-x+1/2,-y+1/2,-z
x+1/2,-y+1/2,z

loop_
_atom_site_label
_atom_site_type_symbol
_atom_site_fract_x
_atom_site_fract_y
_atom_site_fract_z
_atom_site_occupancy
_atom_site_U_iso_or_equiv
Mn1 Mn+2 0 0.28033 0.5 0.016 0.0
O5 O-2 0.3494 0.1364 0.1004 1 0.0
Mg2 Mg+2 0 0.17993 0 0.122 0.0
Fe1 Fe+2 0 0.08945 0.5 0.73 0.0
Na1 Na+1 0 0.28033 0.5 0.395 0.0
O4 O-2 0.3662 0.2499 0.7939 1 0.0
Al2 Al+3 0.29085 0.17241 0.8105 0.02 0.0
Si2 Si+4 0.29085 0.17241 0.8105 0.98 0.0
O3 O-2 0.1104 0 0.7099 1 0.0
O2 O-2 0.121 0.1745 0.7356 1 0.0
O7 O-2 0.3353 0 0.2886 1 0.0
Si1 Si+4 0.27973 0.08621 0.3005 0.57 0.0
Fe2 Fe+2 0 0.17993 0 0.878 0.0
Al1 Al+3 0.27973 0.08621 0.3005 0.43 0.0
O6 O-2 0.3425 0.1189 0.6015 1 0.0
Ca1 Ca+2 0 0.28033 0.5 0.589 0.0
Na2 Na+1 0.0437 0.5 0.0906 0.366 0.0
Mg1 Mg+2 0 0.08945 0.5 0.27 0.0
Na3 Na+1 0 0.4889 0 0.284 0.0
O1 O-2 0.1063 0.0912 0.2136 1 0.0
Fe3 Fe+2 0 0 0 0.859 0.0
Mg3 Mg+2 0 0 0 0.141 0.0
